data_7110960
loop_
_publ_author_name
'Tulloch, Arran A. D.'
'Danopoulos, Andreas A.'
'Cafferkey, Sean M.'
'Kleinhenz, Sven'
'Hursthouse, Michael B.'
'Tooze, Robert P.'

_publ_section_title
;
 Pyridine functionalised N-heterocyclic carbene complexes of palladium
;
_journal_issue 14
_journal_name_full 'Chemical Communications'
_journal_page_first 1247
_journal_paper_doi 10.1039/b002645j
_journal_year 2000
_chemical_formula_moiety 'C60 H80 F12 N12 O8 Pd4 [C4 H8 O1]x'
_chemical_formula_sum 'C68 H89 F12 N12 O9 Pd4'
_chemical_formula_weight 1872.11
_chemical_name_systematic
; 
 ? 
;
_space_group_IT_number 2
_symmetry_cell_setting triclinic
_symmetry_space_group_name_Hall '-P 1'
_symmetry_space_group_name_H-M 'P -1'
_atom_sites_solution_hydrogens geom
_atom_sites_solution_primary direct
_atom_sites_solution_secondary difmap
_audit_creation_method SHELXL-97
_cell_angle_alpha 89.95(3)
_cell_angle_beta 90.19(3)
_cell_angle_gamma 90.04(3)
_cell_formula_units_Z 2
_cell_length_a 9.852(2)
_cell_length_b 20.026(4)
_cell_length_c 21.056(4)
_cell_measurement_temperature 150(2)
_cell_volume 4154.2(14)
_computing_cell_refinement 'DENZO AND COLLECT'
_computing_data_collection 'DENZO (Otwinowski and minor, 1997) Collect (Hooft, 1998)'
_computing_data_reduction 'DENZO AND COLLECT'
_computing_structure_refinement 'SHELXL-97 (Sheldrick, 1997)'
_computing_structure_solution 'SHELXS-97 (Sheldrick, 1990)'
_diffrn_ambient_temperature 150(2)
_diffrn_detector_area_resol_mean '9.091 pixels/mm'
_diffrn_measured_fraction_theta_full 0.939
_diffrn_measured_fraction_theta_max 0.939
_diffrn_measurement_device_type 'Enraf Nonius KappaCCD area detector'
_diffrn_measurement_method '\p and \q scans to fill Ewald sphere'
_diffrn_radiation_monochromator graphite
_diffrn_radiation_source 'Enraf Nonius FR591 rotating anode'
_diffrn_radiation_type MoK/a
_diffrn_radiation_wavelength 0.71073
_diffrn_reflns_av_R_equivalents 0.2498
_diffrn_reflns_av_sigmaI/netI 0.3118
_diffrn_reflns_limit_h_max 10
_diffrn_reflns_limit_h_min -10
_diffrn_reflns_limit_k_max 21
_diffrn_reflns_limit_k_min -21
_diffrn_reflns_limit_l_max 22
_diffrn_reflns_limit_l_min -22
_diffrn_reflns_number 34221
_diffrn_reflns_theta_full 22.50
_diffrn_reflns_theta_max 22.50
_diffrn_reflns_theta_min 2.03
_exptl_absorpt_coefficient_mu 0.935
_exptl_crystal_colour 'clear, colourless'
_exptl_crystal_density_diffrn 1.497
_exptl_crystal_density_method 'not measured'
_exptl_crystal_description needle
_exptl_crystal_F_000 1890
_exptl_crystal_size_max 0.2
_exptl_crystal_size_mid 0.05
_exptl_crystal_size_min 0.025
_refine_diff_density_max 1.053
_refine_diff_density_min -0.839
_refine_diff_density_rms 0.163
_refine_ls_extinction_method none
_refine_ls_goodness_of_fit_ref 1.030
_refine_ls_hydrogen_treatment mixed
_refine_ls_matrix_type fullcycle
_refine_ls_number_parameters 1007
_refine_ls_number_reflns 10208
_refine_ls_number_restraints 78
_refine_ls_restrained_S_all 1.031
_refine_ls_R_factor_all 0.2650
_refine_ls_R_factor_gt 0.1095
_refine_ls_shift/su_max 0.880
_refine_ls_shift/su_mean 0.056
_refine_ls_structure_factor_coef Fsqd
_refine_ls_weighting_details 'calc w=1/[\s^2^(Fo^2^)+(0.1435P)^2^+0.0000P] where P=(Fo^2^+2Fc^2^)/3'
_refine_ls_weighting_scheme calc
_refine_ls_wR_factor_gt 0.2539
_refine_ls_wR_factor_ref 0.3230
_reflns_number_gt 3896
_reflns_number_total 10208
_reflns_threshold_expression >2sigma(I)
_cod_data_source_file b002645jsup1.cif
_cod_data_source_block tetramer
_cod_depositor_comments
;
The following automatic conversions were performed:

'_symmetry_cell_setting' value 'Triclinic' changed to 'triclinic'
according to /home/saulius/struct/CIF-dictionaries/cif_core.dic
dictionary named 'cif_core.dic' version 2.4.2 from 2011-04-26.

Automatic conversion script
Id: cif_fix_values 1891 2012-01-12 08:04:46Z andrius 
;
_cod_original_sg_symbol_H-M P-1
_cod_database_code 7110960

loop_
_symmetry_equiv_pos_as_xyz
'x, y, z'
'-x, -y, -z'

loop_
_atom_site_label
_atom_site_type_symbol
_atom_site_fract_x
_atom_site_fract_y
_atom_site_fract_z
_atom_site_U_iso_or_equiv
_atom_site_adp_type
_atom_site_occupancy
_atom_site_symmetry_multiplicity
_atom_site_calc_flag
_atom_site_refinement_flags
O01 O 0.592(3) 0.2590(15) 0.2511(14) 0.037(9) Uani 0.50 1 d P
C01 C 0.551(9) 0.722(4) 0.666(5) 0.15(4) Uani 0.50 1 d P
H01A H 0.5822 0.6791 0.6502 0.174 Uiso 0.50 1 calc PR
H01B H 0.5529 0.7538 0.6315 0.174 Uiso 0.50 1 calc PR
C02 C 0.582(7) 0.284(3) 0.311(3) 0.09(2) Uani 0.50 1 d P
H02A H 0.6072 0.3311 0.3101 0.104 Uiso 0.50 1 calc PR
H02B H 0.6436 0.2609 0.3387 0.104 Uiso 0.50 1 calc PR
C03 C 0.450(12) 1.254(3) 0.242(4) 0.21(8) Uani 0.50 1 d P
H03A H 0.4238 1.2892 0.2119 0.246 Uiso 0.50 1 calc PR
H03B H 0.4310 1.2119 0.2215 0.246 Uiso 0.50 1 calc PR
C04 C 0.625(7) 0.741(3) 0.709(3) 0.09(3) Uani 0.50 1 d P
H04A H 0.6648 0.7835 0.6984 0.107 Uiso 0.50 1 calc PR
H04B H 0.6971 0.7086 0.7161 0.107 Uiso 0.50 1 calc PR
O02 O 1.008(5) 0.733(3) 0.704(2) 0.105(19) Uani 0.50 1 d P
H02C H 0.9096 0.7287 0.7012 0.126 Uiso 0.50 1 calc PR
H02D H 1.0438 0.7216 0.6622 0.126 Uiso 0.50 1 calc PR
C05 C 1.044(5) 0.697(3) 0.737(4) 0.07(2) Uani 0.50 1 d P
H05A H 1.1259 0.6721 0.7278 0.080 Uiso 0.50 1 calc PR
H05B H 0.9837 0.6796 0.7691 0.080 Uiso 0.50 1 calc PR
C06 C 1.039(5) 0.735(4) -0.204(2) 0.07(2) Uani 0.50 1 d P
H06A H 1.1145 0.7237 -0.1763 0.087 Uiso 0.50 1 calc PR
H06B H 0.9542 0.7277 -0.1820 0.087 Uiso 0.50 1 calc PR
C07 C 0.949(7) 1.196(4) 0.231(4) 0.11(3) Uani 0.50 1 d P
H07A H 0.8611 1.1756 0.2238 0.135 Uiso 0.50 1 calc PR
H07B H 1.0208 1.1662 0.2165 0.135 Uiso 0.50 1 calc PR
C08 C 1.035(7) 0.786(4) 0.715(3) 0.09(3) Uani 0.50 1 d P
H08A H 0.9639 0.8141 0.6967 0.108 Uiso 0.50 1 calc PR
H08B H 1.1175 0.7965 0.6923 0.108 Uiso 0.50 1 calc PR
Pd1 Pd 0.57063(18) 0.63872(10) 0.11517(9) 0.0453(6) Uani 1 1 d .
Pd2 Pd 0.94347(18) 0.59337(10) 0.35407(8) 0.0434(6) Uani 1 1 d .
Pd3 Pd 0.57515(18) 0.86223(10) 0.38382(9) 0.0458(6) Uani 1 1 d .
Pd4 Pd 0.94267(18) 0.90801(10) 0.14453(8) 0.0442(6) Uani 1 1 d .
F1 F 0.7853(17) 0.5254(10) -0.0584(7) 0.083(6) Uani 1 1 d .
F2 F 0.7921(16) 0.6256(11) -0.0903(7) 0.104(7) Uani 1 1 d .
F3 F 0.9618(18) 0.5871(10) -0.0477(8) 0.113(7) Uani 1 1 d .
F4 F 0.5440(13) 0.4380(10) 0.4258(9) 0.121(8) Uani 1 1 d .
F5 F 0.6945(19) 0.4512(11) 0.4895(8) 0.128(8) Uani 1 1 d .
F6 F 0.7225(19) 0.3860(8) 0.4161(10) 0.131(8) Uani 1 1 d .
F7 F 0.7910(17) 0.8770(10) 0.5882(7) 0.104(6) Uani 1 1 d .
F8 F 0.7893(15) 0.9771(8) 0.5606(6) 0.080(5) Uani 1 1 d .
F9 F 0.9704(16) 0.9184(9) 0.5488(7) 0.100(6) Uani 1 1 d .
F10 F 0.721(3) 1.1142(11) 0.093(2) 0.26(2) Uani 1 1 d .
F11 F 0.5516(17) 1.0720(12) 0.0783(15) 0.216(15) Uani 1 1 d .
F12 F 0.705(3) 1.067(2) 0.0229(15) 0.28(2) Uani 1 1 d .
O1 O 0.6465(19) 0.6144(9) 0.0216(7) 0.055(5) Uani 1 1 d .
O2 O 0.8573(19) 0.6192(9) 0.0630(10) 0.076(6) Uani 1 1 d .
O3 O 0.6537(14) 0.5352(9) 0.3673(8) 0.064(5) Uani 1 1 d .
O4 O 0.8583(14) 0.4988(8) 0.3951(7) 0.050(5) Uani 1 1 d .
O5 O 0.6484(14) 0.8917(8) 0.4756(7) 0.052(5) Uani 1 1 d .
O6 O 0.8632(15) 0.8864(9) 0.4364(7) 0.060(5) Uani 1 1 d .
O7 O 0.8613(14) 1.0002(8) 0.1059(6) 0.052(5) Uani 1 1 d .
O8 O 0.6546(16) 0.9657(8) 0.1305(8) 0.062(5) Uani 1 1 d .
N1 N 0.373(2) 0.7428(12) 0.0682(10) 0.055(6) Uani 1 1 d .
N2 N 0.560(2) 0.7845(13) 0.0977(10) 0.060(7) Uani 1 1 d .
N3 N 0.888(2) 0.8613(10) 0.0649(10) 0.062(7) Uani 1 1 d .
N4 N 0.6176(18) 0.5408(10) 0.1457(8) 0.054(6) Uani 1 1 d .
N5 N 0.9513(18) 0.5540(10) 0.2224(9) 0.066(7) Uani 1 1 d .
N6 N 1.1277(17) 0.5217(10) 0.2604(9) 0.051(6) Uani 1 1 d .
N7 N 0.8822(16) 0.6426(9) 0.4370(8) 0.039(5) Uani 1 1 d .
N8 N 0.5673(17) 0.7182(10) 0.4074(9) 0.049(6) Uani 1 1 d .
N9 N 0.3790(18) 0.7592(10) 0.4360(9) 0.058(6) Uani 1 1 d .
N10 N 0.6194(17) 0.9580(10) 0.3498(8) 0.052(6) Uani 1 1 d .
N11 N 0.9503(17) 0.9502(11) 0.2773(8) 0.055(6) Uani 1 1 d .
N12 N 1.1235(18) 0.9839(10) 0.2326(8) 0.049(6) Uani 1 1 d .
C1 C 0.516(3) 0.6630(12) 0.2086(12) 0.085(11) Uani 1 1 d .
H1A H 0.4508 0.6984 0.2080 0.128 Uiso 1 1 calc R
H1B H 0.5955 0.6772 0.2316 0.128 Uiso 1 1 calc R
H1C H 0.4780 0.6244 0.2289 0.128 Uiso 1 1 calc R
C2 C 0.765(4) 0.6093(14) 0.0208(14) 0.058(9) Uani 1 1 d .
C3 C 0.833(3) 0.583(2) -0.0451(13) 0.068(10) Uani 1 1 d .
C4 C 0.492(3) 0.7253(13) 0.0928(11) 0.042(7) Uani 1 1 d U
C5 C 0.366(3) 0.8141(15) 0.0638(13) 0.067(9) Uani 1 1 d U
H5 H 0.2905 0.8389 0.0512 0.080 Uiso 1 1 calc R
C6 C 0.476(3) 0.8361(16) 0.0797(15) 0.084(11) Uani 1 1 d .
H6 H 0.5003 0.8810 0.0796 0.101 Uiso 1 1 calc R
C7 C 0.264(3) 0.6955(16) 0.0512(15) 0.076(10) Uani 1 1 d .
C8 C 0.319(3) 0.6487(14) 0.0031(13) 0.081(10) Uani 1 1 d .
H8A H 0.2597 0.6474 -0.0330 0.121 Uiso 1 1 calc R
H8B H 0.3264 0.6049 0.0213 0.121 Uiso 1 1 calc R
H8C H 0.4073 0.6638 -0.0099 0.121 Uiso 1 1 calc R
C9 C 0.145(3) 0.7305(16) 0.0203(13) 0.086(11) Uani 1 1 d .
H9A H 0.1148 0.7660 0.0472 0.130 Uiso 1 1 calc R
H9B H 0.0729 0.6992 0.0137 0.130 Uiso 1 1 calc R
H9C H 0.1733 0.7485 -0.0199 0.130 Uiso 1 1 calc R
C10 C 0.209(3) 0.6566(14) 0.1112(13) 0.093(10) Uani 1 1 d U
H10A H 0.2842 0.6441 0.1378 0.140 Uiso 1 1 calc R
H10B H 0.1617 0.6172 0.0976 0.140 Uiso 1 1 calc R
H10C H 0.1485 0.6848 0.1346 0.140 Uiso 1 1 calc R
C11 C 0.705(2) 0.7913(14) 0.1127(11) 0.070(9) Uani 1 1 d .
H11A H 0.7391 0.7492 0.1292 0.085 Uiso 1 1 calc R
H11B H 0.7170 0.8248 0.1455 0.085 Uiso 1 1 calc R
C12 C 0.788(2) 0.8110(12) 0.0551(12) 0.053(8) Uani 1 1 d .
C13 C 0.759(3) 0.7813(16) -0.0038(13) 0.078(10) Uani 1 1 d .
H13 H 0.6917 0.7488 -0.0071 0.094 Uiso 1 1 calc R
C14 C 0.831(3) 0.8008(17) -0.0568(13) 0.088(11) Uani 1 1 d .
H14 H 0.8158 0.7807 -0.0960 0.106 Uiso 1 1 calc R
C15 C 0.928(3) 0.8513(14) -0.0504(12) 0.054(7) Uani 1 1 d U
H15 H 0.9801 0.8647 -0.0849 0.065 Uiso 1 1 calc R
C16 C 0.945(2) 0.8804(14) 0.0074(12) 0.062(8) Uani 1 1 d .
H16 H 1.0014 0.9176 0.0086 0.075 Uiso 1 1 calc R
C17 C 0.709(3) 0.5220(15) 0.1880(10) 0.051(8) Uani 1 1 d .
C18 C 0.722(3) 0.4561(15) 0.2114(13) 0.063(9) Uani 1 1 d .
H18 H 0.7823 0.4451 0.2438 0.075 Uiso 1 1 calc R
C19 C 0.643(4) 0.4115(14) 0.1844(14) 0.074(10) Uani 1 1 d .
H19 H 0.6526 0.3673 0.1971 0.089 Uiso 1 1 calc R
C20 C 0.546(3) 0.4260(14) 0.1374(14) 0.064(9) Uani 1 1 d .
H20 H 0.4897 0.3937 0.1193 0.076 Uiso 1 1 calc R
C21 C 0.540(2) 0.4916(13) 0.1209(12) 0.057(8) Uani 1 1 d .
H21 H 0.4782 0.5036 0.0896 0.068 Uiso 1 1 calc R
C22 C 0.808(2) 0.5791(13) 0.2102(11) 0.063(9) Uani 1 1 d .
H22A H 0.8101 0.6136 0.1779 0.075 Uiso 1 1 calc R
H22B H 0.7725 0.5989 0.2488 0.075 Uiso 1 1 calc R
C23 C 1.019(3) 0.5230(13) 0.1712(13) 0.061(8) Uani 1 1 d .
H23 H 0.9868 0.5149 0.1303 0.073 Uiso 1 1 calc R
C24 C 1.134(3) 0.5091(15) 0.1951(11) 0.072(10) Uani 1 1 d .
H24 H 1.2097 0.4933 0.1732 0.087 Uiso 1 1 calc R
C25 C 1.009(2) 0.5525(12) 0.2783(11) 0.053(7) Uani 1 1 d .
C26 C 1.239(3) 0.5013(16) 0.3068(12) 0.071(9) Uani 1 1 d .
C27 C 1.288(3) 0.5733(16) 0.3437(15) 0.112(12) Uani 1 1 d U
H27A H 1.3583 0.5945 0.3195 0.168 Uiso 1 1 calc R
H27B H 1.3216 0.5631 0.3855 0.168 Uiso 1 1 calc R
H27C H 1.2117 0.6029 0.3470 0.168 Uiso 1 1 calc R
C28 C 1.359(4) 0.493(2) 0.2741(18) 0.177(17) Uani 1 1 d U
H28A H 1.4332 0.4897 0.3037 0.266 Uiso 1 1 calc R
H28B H 1.3734 0.5298 0.2461 0.266 Uiso 1 1 calc R
H28C H 1.3544 0.4522 0.2496 0.266 Uiso 1 1 calc R
C29 C 1.180(3) 0.464(2) 0.3597(17) 0.160(16) Uani 1 1 d U
H29A H 1.0834 0.4633 0.3557 0.240 Uiso 1 1 calc R
H29B H 1.2055 0.4847 0.3991 0.240 Uiso 1 1 calc R
H29C H 1.2142 0.4188 0.3591 0.240 Uiso 1 1 calc R
C30 C 1.004(3) 0.6772(13) 0.3169(10) 0.067(8) Uani 1 1 d U
H30A H 1.0933 0.6718 0.3001 0.100 Uiso 1 1 calc R
H30B H 1.0045 0.7113 0.3489 0.100 Uiso 1 1 calc R
H30C H 0.9425 0.6898 0.2834 0.100 Uiso 1 1 calc R
C31 C 0.737(2) 0.4977(12) 0.3940(11) 0.055(8) Uani 1 1 d .
C32 C 0.674(3) 0.4437(17) 0.4263(11) 0.081(10) Uani 1 1 d .
C33 C 0.958(2) 0.6226(13) 0.4907(11) 0.057(8) Uani 1 1 d .
H33 H 1.0168 0.5865 0.4870 0.068 Uiso 1 1 calc R
C34 C 0.948(3) 0.6548(15) 0.5491(11) 0.059(8) Uani 1 1 d .
H34 H 1.0091 0.6452 0.5815 0.070 Uiso 1 1 calc R
C35 C 0.852(3) 0.6986(18) 0.5581(15) 0.095(12) Uani 1 1 d .
H35 H 0.8336 0.7147 0.5986 0.114 Uiso 1 1 calc R
C36 C 0.776(3) 0.7212(13) 0.5051(13) 0.062(8) Uani 1 1 d .
H36 H 0.7167 0.7571 0.5087 0.075 Uiso 1 1 calc R
C37 C 0.793(2) 0.6879(11) 0.4466(10) 0.035(6) Uani 1 1 d .
C38 C 0.712(2) 0.7081(14) 0.3900(12) 0.068(9) Uani 1 1 d .
H38A H 0.7482 0.7492 0.3725 0.081 Uiso 1 1 calc R
H38B H 0.7181 0.6738 0.3577 0.081 Uiso 1 1 calc R
C39 C 0.485(3) 0.6609(14) 0.4296(13) 0.073(9) Uani 1 1 d .
H39 H 0.5063 0.6157 0.4300 0.088 Uiso 1 1 calc R
C40 C 0.372(3) 0.6917(16) 0.4489(13) 0.078(10) Uani 1 1 d .
H40 H 0.2991 0.6706 0.4683 0.093 Uiso 1 1 calc R
C41 C 0.502(2) 0.7775(13) 0.4117(12) 0.063(8) Uani 1 1 d U
C42 C 0.272(3) 0.8089(15) 0.4494(14) 0.068(9) Uani 1 1 d .
C43 C 0.228(3) 0.8481(15) 0.3897(14) 0.094(12) Uani 1 1 d .
H43A H 0.2144 0.8177 0.3551 0.141 Uiso 1 1 calc R
H43B H 0.2982 0.8795 0.3787 0.141 Uiso 1 1 calc R
H43C H 0.1455 0.8717 0.3980 0.141 Uiso 1 1 calc R
C44 C 0.326(3) 0.8575(14) 0.4985(13) 0.083(10) Uani 1 1 d .
H44A H 0.3766 0.8335 0.5302 0.124 Uiso 1 1 calc R
H44B H 0.2519 0.8805 0.5182 0.124 Uiso 1 1 calc R
H44C H 0.3845 0.8894 0.4781 0.124 Uiso 1 1 calc R
C45 C 0.154(2) 0.7708(12) 0.4797(12) 0.062(8) Uani 1 1 d .
H45A H 0.1443 0.7282 0.4593 0.092 Uiso 1 1 calc R
H45B H 0.0719 0.7959 0.4747 0.092 Uiso 1 1 calc R
H45C H 0.1725 0.7643 0.5241 0.092 Uiso 1 1 calc R
C46 C 0.522(3) 0.8341(12) 0.2940(11) 0.071(9) Uani 1 1 d .
H46A H 0.5876 0.8028 0.2781 0.107 Uiso 1 1 calc R
H46B H 0.5202 0.8727 0.2669 0.107 Uiso 1 1 calc R
H46C H 0.4341 0.8137 0.2946 0.107 Uiso 1 1 calc R
C47 C 0.774(2) 0.8974(12) 0.4783(9) 0.047(7) Uani 1 1 d .
C48 C 0.829(3) 0.9179(14) 0.5397(12) 0.075(9) Uani 1 1 d .
C49 C 0.546(2) 1.0069(15) 0.3750(12) 0.061(8) Uani 1 1 d .
H49 H 0.4961 0.9956 0.4110 0.073 Uiso 1 1 calc R
C50 C 0.533(3) 1.0749(18) 0.3537(13) 0.089(11) Uani 1 1 d .
H50 H 0.4682 1.1052 0.3677 0.107 Uiso 1 1 calc R
C51 C 0.630(3) 1.0881(15) 0.3103(17) 0.106(13) Uani 1 1 d .
H51 H 0.6396 1.1323 0.2977 0.127 Uiso 1 1 calc R
C52 C 0.719(3) 1.0405(14) 0.2818(11) 0.054(8) Uani 1 1 d .
H52 H 0.7783 1.0511 0.2491 0.065 Uiso 1 1 calc R
C53 C 0.707(2) 0.9764(14) 0.3079(11) 0.050(7) Uani 1 1 d .
C54 C 0.811(2) 0.9224(12) 0.2905(12) 0.060(8) Uani 1 1 d .
H54A H 0.8175 0.8905 0.3251 0.072 Uiso 1 1 calc R
H54B H 0.7792 0.8986 0.2532 0.072 Uiso 1 1 calc R
C55 C 1.021(3) 0.9822(14) 0.3262(11) 0.060(8) Uani 1 1 d .
H55 H 0.9939 0.9874 0.3681 0.072 Uiso 1 1 calc R
C56 C 1.136(3) 1.0035(14) 0.3002(12) 0.067(9) Uani 1 1 d .
H56 H 1.2075 1.0257 0.3199 0.080 Uiso 1 1 calc R
C57 C 1.000(2) 0.9518(11) 0.2193(10) 0.044(7) Uani 1 1 d .
C58 C 1.234(3) 0.9965(15) 0.1923(11) 0.060(8) Uani 1 1 d U
C59 C 1.360(3) 0.9672(18) 0.2173(15) 0.124(13) Uani 1 1 d U
H59A H 1.4318 0.9998 0.2153 0.186 Uiso 1 1 calc R
H59B H 1.3847 0.9290 0.1923 0.186 Uiso 1 1 calc R
H59C H 1.3472 0.9537 0.2606 0.186 Uiso 1 1 calc R
C60 C 1.290(3) 1.0744(17) 0.1974(16) 0.131(13) Uani 1 1 d U
H60A H 1.2222 1.1045 0.1816 0.196 Uiso 1 1 calc R
H60B H 1.3713 1.0790 0.1725 0.196 Uiso 1 1 calc R
H60C H 1.3103 1.0848 0.2409 0.196 Uiso 1 1 calc R
C61 C 1.200(3) 0.991(2) 0.1261(14) 0.140(14) Uani 1 1 d U
H61A H 1.2163 0.9467 0.1118 0.210 Uiso 1 1 calc R
H61B H 1.2561 1.0218 0.1023 0.210 Uiso 1 1 calc R
H61C H 1.1066 1.0026 0.1199 0.210 Uiso 1 1 calc R
C62 C 1.010(3) 0.8177(12) 0.1819(10) 0.068(9) Uani 1 1 d .
H62A H 1.1037 0.8221 0.1947 0.102 Uiso 1 1 calc R
H62B H 1.0026 0.7835 0.1503 0.102 Uiso 1 1 calc R
H62C H 0.9563 0.8060 0.2181 0.102 Uiso 1 1 calc R
C63 C 0.732(2) 1.0046(12) 0.1077(11) 0.045(7) Uani 1 1 d .
C64 C 0.667(4) 1.0576(15) 0.0790(14) 0.103(12) Uani 1 1 d .

loop_
_atom_site_aniso_label
_atom_site_aniso_U_11
_atom_site_aniso_U_22
_atom_site_aniso_U_33
_atom_site_aniso_U_23
_atom_site_aniso_U_13
_atom_site_aniso_U_12
O01 0.04(2) 0.03(2) 0.04(2) -0.009(16) 0.040(17) -0.017(16)
C01 0.11(7) 0.04(6) 0.28(13) -0.01(7) 0.01(8) 0.00(5)
C02 0.12(6) 0.04(4) 0.10(5) 0.03(4) 0.04(5) 0.06(4)
C03 0.5(2) 0.00(4) 0.16(9) 0.00(4) 0.25(13) -0.06(7)
C04 0.11(6) 0.06(5) 0.10(6) -0.03(4) -0.08(5) -0.04(4)
O02 0.12(5) 0.10(5) 0.09(4) -0.03(4) -0.08(3) 0.05(4)
C05 0.02(3) 0.02(4) 0.16(7) -0.05(4) -0.03(4) 0.05(3)
C06 0.04(4) 0.16(7) 0.02(3) 0.00(4) 0.01(3) -0.03(4)
C07 0.10(5) 0.12(8) 0.12(6) -0.12(6) -0.03(5) 0.07(5)
C08 0.10(5) 0.09(7) 0.08(5) 0.05(5) -0.04(4) -0.11(5)
Pd1 0.0415(13) 0.0480(16) 0.0463(13) -0.0015(11) 0.0030(10) 0.0003(10)
Pd2 0.0421(13) 0.0514(16) 0.0366(12) 0.0003(10) -0.0004(10) 0.0050(10)
Pd3 0.0411(13) 0.0494(16) 0.0469(13) 0.0012(11) 0.0017(10) 0.0038(10)
Pd4 0.0373(13) 0.0564(17) 0.0388(13) 0.0028(11) 0.0031(10) -0.0009(10)
F1 0.091(13) 0.086(16) 0.071(12) -0.004(11) 0.008(9) -0.020(11)
F2 0.089(14) 0.17(2) 0.049(11) -0.008(12) -0.006(9) 0.034(13)
F3 0.062(13) 0.19(2) 0.088(13) -0.042(13) 0.027(11) -0.021(12)
F4 0.023(10) 0.15(2) 0.189(19) 0.078(15) -0.007(10) -0.028(10)
F5 0.153(18) 0.15(2) 0.085(13) 0.042(13) -0.017(12) -0.036(14)
F6 0.138(17) 0.041(13) 0.21(2) 0.019(13) 0.057(15) -0.022(11)
F7 0.138(16) 0.127(19) 0.047(10) -0.024(10) -0.015(10) 0.000(12)
F8 0.092(12) 0.081(14) 0.066(11) -0.020(9) -0.003(9) 0.008(10)
F9 0.103(14) 0.128(18) 0.070(11) -0.031(11) -0.028(10) -0.001(11)
F10 0.23(3) 0.067(18) 0.49(5) -0.06(2) -0.31(3) 0.078(17)
F11 0.046(13) 0.17(2) 0.43(4) 0.15(2) 0.09(2) 0.058(13)
F12 0.23(3) 0.39(6) 0.23(3) 0.18(3) 0.04(3) 0.18(4)
O1 0.056(13) 0.072(15) 0.036(10) 0.033(9) -0.018(10) 0.009(10)
O2 0.060(14) 0.080(17) 0.089(16) 0.012(13) 0.046(12) 0.018(11)
O3 0.030(10) 0.081(16) 0.080(13) -0.003(11) -0.001(9) -0.026(9)
O4 0.041(10) 0.047(12) 0.061(11) 0.017(9) 0.012(8) 0.004(8)
O5 0.049(11) 0.057(13) 0.049(11) -0.009(9) 0.010(8) -0.019(9)
O6 0.058(12) 0.089(16) 0.033(10) 0.008(9) -0.004(8) 0.014(10)
O7 0.039(10) 0.085(15) 0.032(9) 0.024(9) -0.006(8) 0.014(9)
O8 0.068(12) 0.034(12) 0.084(13) 0.001(10) 0.021(10) -0.003(9)
N1 0.037(15) 0.060(19) 0.069(16) 0.000(13) -0.004(12) -0.020(12)
N2 0.041(17) 0.08(2) 0.064(16) -0.012(14) -0.011(12) 0.014(15)
N3 0.065(16) 0.043(16) 0.079(16) -0.008(12) 0.055(13) 0.005(12)
N4 0.056(14) 0.066(18) 0.039(12) 0.002(11) 0.000(10) 0.011(11)
N5 0.051(14) 0.070(18) 0.078(16) -0.022(13) 0.047(12) -0.002(12)
N6 0.029(12) 0.062(17) 0.062(14) 0.011(12) -0.035(10) -0.002(10)
N7 0.044(12) 0.035(14) 0.037(11) 0.024(10) -0.013(9) 0.011(9)
N8 0.035(13) 0.048(16) 0.064(14) 0.000(11) -0.012(10) 0.006(10)
N9 0.051(14) 0.048(16) 0.076(15) 0.024(12) 0.015(11) 0.022(11)
N10 0.033(12) 0.085(19) 0.037(12) 0.008(11) -0.013(10) 0.007(11)
N11 0.029(12) 0.10(2) 0.038(12) -0.016(12) -0.021(10) 0.016(11)
N12 0.062(14) 0.056(16) 0.030(11) -0.010(10) 0.013(10) 0.000(11)
C1 0.12(3) 0.04(2) 0.10(2) 0.002(16) 0.08(2) 0.030(17)
C2 0.06(2) 0.05(2) 0.06(2) 0.015(16) -0.03(2) -0.019(18)
C3 0.05(2) 0.12(4) 0.04(2) 0.02(2) 0.005(17) -0.01(2)
C4 0.046(14) 0.035(14) 0.044(13) 0.006(11) 0.004(11) -0.024(12)
C5 0.071(16) 0.043(16) 0.087(16) 0.018(13) -0.009(14) -0.004(13)
C6 0.06(2) 0.06(3) 0.13(3) 0.03(2) -0.01(2) -0.02(2)
C7 0.03(2) 0.08(3) 0.12(3) 0.01(2) 0.037(19) -0.020(17)
C8 0.07(2) 0.07(3) 0.10(3) -0.02(2) -0.015(19) -0.033(18)
C9 0.04(2) 0.12(3) 0.09(2) -0.01(2) -0.023(17) 0.011(19)
C10 0.100(17) 0.073(17) 0.107(17) 0.006(14) -0.003(14) -0.053(14)
C11 0.07(2) 0.09(3) 0.049(18) -0.028(16) 0.002(15) -0.021(17)
C12 0.08(2) 0.028(18) 0.054(18) -0.032(14) 0.012(15) -0.006(14)
C13 0.06(2) 0.13(3) 0.046(19) -0.01(2) -0.014(16) -0.029(18)
C14 0.11(3) 0.12(3) 0.039(19) -0.010(19) -0.027(19) -0.02(2)
C15 0.063(15) 0.069(16) 0.029(12) 0.026(12) 0.005(12) -0.006(13)
C16 0.045(18) 0.08(2) 0.07(2) 0.030(17) -0.017(15) 0.002(15)
C17 0.07(2) 0.06(2) 0.020(14) -0.002(14) -0.002(13) 0.030(16)
C18 0.06(2) 0.05(2) 0.08(2) 0.008(19) 0.000(16) -0.020(17)
C19 0.10(3) 0.02(2) 0.10(3) 0.036(18) 0.00(2) 0.021(18)
C20 0.041(18) 0.05(2) 0.10(3) -0.007(18) 0.020(17) 0.026(15)
C21 0.056(18) 0.04(2) 0.08(2) -0.015(16) 0.010(15) -0.013(14)
C22 0.09(2) 0.06(2) 0.038(16) -0.014(14) 0.014(15) -0.031(17)
C23 0.038(19) 0.08(2) 0.07(2) -0.021(17) 0.016(16) -0.014(16)
C24 0.06(2) 0.12(3) 0.035(17) -0.033(17) 0.005(15) 0.026(19)
C25 0.065(18) 0.043(19) 0.052(16) 0.040(14) -0.021(13) -0.002(13)
C26 0.07(2) 0.09(3) 0.053(18) 0.000(17) 0.030(16) 0.034(17)
C27 0.14(2) 0.08(2) 0.12(2) -0.001(19) -0.046(19) -0.007(19)
C28 0.13(2) 0.26(3) 0.14(3) 0.01(2) -0.01(2) 0.02(2)
C29 0.12(2) 0.21(3) 0.15(3) 0.06(2) -0.03(2) 0.00(2)
C30 0.094(16) 0.076(17) 0.030(12) 0.027(12) 0.016(12) 0.003(13)
C31 0.068(19) 0.033(19) 0.063(18) 0.011(14) -0.007(15) 0.023(14)
C32 0.08(2) 0.13(3) 0.035(17) 0.018(18) -0.020(15) -0.02(2)
C33 0.037(16) 0.07(2) 0.068(19) -0.018(16) 0.015(14) -0.002(14)
C34 0.06(2) 0.09(3) 0.025(15) -0.014(15) -0.011(13) -0.003(17)
C35 0.10(3) 0.12(3) 0.07(2) -0.05(2) 0.00(2) 0.03(2)
C36 0.07(2) 0.05(2) 0.06(2) 0.010(17) 0.015(17) -0.006(15)
C37 0.061(17) 0.011(15) 0.035(14) -0.011(11) 0.005(13) -0.006(12)
C38 0.06(2) 0.08(3) 0.053(19) -0.021(17) -0.014(15) 0.012(16)
C39 0.06(2) 0.04(2) 0.11(2) -0.012(17) 0.025(18) -0.014(16)
C40 0.037(19) 0.11(3) 0.08(2) 0.045(19) 0.012(16) -0.015(18)
C41 0.044(13) 0.072(16) 0.074(14) 0.038(13) -0.012(11) 0.027(12)
C42 0.052(19) 0.07(3) 0.08(2) -0.050(19) 0.014(17) -0.020(16)
C43 0.11(3) 0.09(3) 0.08(2) -0.02(2) -0.02(2) 0.07(2)
C44 0.06(2) 0.08(3) 0.11(3) 0.00(2) 0.048(19) 0.008(17)
C45 0.044(17) 0.032(18) 0.11(2) 0.013(16) 0.040(16) 0.008(13)
C46 0.12(2) 0.018(18) 0.073(19) -0.029(14) -0.060(17) 0.019(15)
C47 0.069(18) 0.06(2) 0.015(13) -0.013(12) -0.007(12) -0.011(14)
C48 0.10(2) 0.07(2) 0.049(18) 0.005(16) -0.016(16) -0.005(18)
C49 0.020(15) 0.09(3) 0.07(2) 0.022(18) -0.013(13) -0.002(14)
C50 0.08(2) 0.11(3) 0.08(2) 0.04(2) 0.030(19) -0.01(2)
C51 0.11(3) 0.03(2) 0.17(4) 0.05(2) 0.04(3) 0.01(2)
C52 0.06(2) 0.05(2) 0.048(17) 0.016(15) 0.008(14) -0.019(16)
C53 0.014(15) 0.07(2) 0.067(19) -0.006(16) -0.014(13) 0.005(13)
C54 0.043(18) 0.05(2) 0.09(2) 0.010(16) 0.001(15) 0.002(14)
C55 0.05(2) 0.09(3) 0.039(16) -0.023(15) -0.035(14) 0.033(16)
C56 0.036(18) 0.08(3) 0.08(2) -0.032(17) -0.011(16) -0.023(16)
C57 0.051(16) 0.043(18) 0.039(14) -0.009(12) 0.022(12) -0.034(13)
C58 0.067(15) 0.085(17) 0.029(12) -0.028(12) 0.000(11) -0.006(13)
C59 0.08(2) 0.15(3) 0.14(2) 0.05(2) 0.022(19) 0.020(19)
C60 0.15(2) 0.11(2) 0.13(2) -0.039(16) 0.023(16) -0.031(16)
C61 0.13(2) 0.20(3) 0.09(2) 0.02(2) 0.008(19) -0.05(2)
C62 0.12(2) 0.06(2) 0.027(14) 0.027(14) -0.022(14) -0.022(17)
C63 0.053(17) 0.030(18) 0.054(17) 0.009(13) 0.019(13) 0.001(13)
C64 0.18(3) 0.05(2) 0.08(2) 0.025(19) 0.06(2) 0.04(2)

loop_
_atom_type_symbol
_atom_type_description
_atom_type_scat_dispersion_real
_atom_type_scat_dispersion_imag
_atom_type_scat_source
C C 0.0033 0.0016 'International Tables Vol C Tables 4.2.6.8 and 6.1.1.4'
H H 0.0000 0.0000 'International Tables Vol C Tables 4.2.6.8 and 6.1.1.4'
N N 0.0061 0.0033 'International Tables Vol C Tables 4.2.6.8 and 6.1.1.4'
O O 0.0106 0.0060 'International Tables Vol C Tables 4.2.6.8 and 6.1.1.4'
F F 0.0171 0.0103 'International Tables Vol C Tables 4.2.6.8 and 6.1.1.4'
Pd Pd -0.9988 1.0072 'International Tables Vol C Tables 4.2.6.8 and 6.1.1.4'

loop_
_geom_angle_atom_site_label_1
_geom_angle_atom_site_label_2
_geom_angle_atom_site_label_3
_geom_angle
_geom_angle_site_symmetry_1
_geom_angle_site_symmetry_3
C02 O01 C03 94(4) . 1_545
C04 C01 C02 109(9) . 2_666
C04 C01 C03 38(6) . 2_676
C02 C01 C03 71(6) 2_666 2_676
O01 C02 C01 111(7) . 2_666
O01 C02 C03 44(3) . 1_545
C01 C02 C03 68(5) 2_666 1_545
C04 C03 O01 117(9) 2_676 1_565
C04 C03 C01 36(4) 2_676 2_676
O01 C03 C01 82(7) 1_565 2_676
C04 C03 C02 76(6) 2_676 1_565
O01 C03 C02 42(4) 1_565 1_565
C01 C03 C02 41(3) 2_676 1_565
C01 C04 C03 106(9) . 2_676
C05 O02 C08 114(7) . .
O02 C05 C08 34(4) . .
C05 C06 C07 99(4) 1_554 2_775
C05 C06 C08 62(4) 1_554 1_554
C07 C06 C08 37(3) 2_775 1_554
C08 C07 C06 94(6) 2_776 2_775
O02 C08 C07 121(7) . 2_776
O02 C08 C05 32(4) . .
C07 C08 C05 93(5) 2_776 .
O02 C08 C06 72(4) . 1_556
C07 C08 C06 49(4) 2_776 1_556
C05 C08 C06 44(3) . 1_556
C4 Pd1 C1 85.3(10) . .
C4 Pd1 N4 169.0(8) . .
C1 Pd1 N4 89.2(8) . .
C4 Pd1 O1 96.8(8) . .
C1 Pd1 O1 174.6(10) . .
N4 Pd1 O1 89.5(6) . .
C25 Pd2 C30 86.0(10) . .
C25 Pd2 N7 176.2(7) . .
C30 Pd2 N7 91.0(7) . .
C25 Pd2 O4 95.0(6) . .
C30 Pd2 O4 175.8(8) . .
N7 Pd2 O4 88.2(6) . .
C41 Pd3 C46 86.8(11) . .
C41 Pd3 N10 170.0(6) . .
C46 Pd3 N10 89.3(7) . .
C41 Pd3 O5 95.3(8) . .
C46 Pd3 O5 175.1(8) . .
N10 Pd3 O5 89.2(6) . .
C57 Pd4 N3 178.3(6) . .
C57 Pd4 C62 89.6(10) . .
N3 Pd4 C62 89.8(7) . .
C57 Pd4 O7 91.5(7) . .
N3 Pd4 O7 89.2(7) . .
C62 Pd4 O7 177.0(7) . .
C64 F10 F12 45.5(13) . .
C64 F12 F10 46.9(16) . .
C2 O1 Pd1 112.3(19) . .
C31 O4 Pd2 112.4(12) . .
C47 O5 Pd3 113.4(9) . .
C63 O7 Pd4 114.5(10) . .
C4 N1 C5 110(2) . .
C4 N1 C7 125(3) . .
C5 N1 C7 126(3) . .
C4 N2 C6 110(3) . .
C4 N2 C11 125(3) . .
C6 N2 C11 125(3) . .
C16 N3 C12 110.4(18) . .
C16 N3 Pd4 119.7(13) . .
C12 N3 Pd4 129.8(15) . .
C17 N4 C21 115.8(18) . .
C17 N4 Pd1 128.2(13) . .
C21 N4 Pd1 115.9(13) . .
C25 N5 C23 118.2(17) . .
C25 N5 C22 124.1(14) . .
C23 N5 C22 117.1(15) . .
C25 N6 C24 113.2(15) . .
C25 N6 C26 123.8(13) . .
C24 N6 C26 123.0(15) . .
C37 N7 C33 115.8(14) . .
C37 N7 Pd2 131.8(10) . .
C33 N7 Pd2 112.4(10) . .
C41 N8 C39 113.4(15) . .
C41 N8 C38 126.4(15) . .
C39 N8 C38 119.8(16) . .
C41 N9 C40 112.3(16) . .
C41 N9 C42 121.7(15) . .
C40 N9 C42 125.8(16) . .
C53 N10 C49 115.5(17) . .
C53 N10 Pd3 129.5(13) . .
C49 N10 Pd3 115.0(12) . .
C57 N11 C55 119.1(15) . .
C57 N11 C54 121.4(14) . .
C55 N11 C54 119.1(16) . .
C58 N12 C57 129.4(13) . .
C58 N12 C56 118.1(14) . .
C57 N12 C56 112.4(13) . .
O1 C2 O2 133(3) . .
O1 C2 C3 117(3) . .
O2 C2 C3 110(3) . .
F1 C3 F3 115(3) . .
F1 C3 F2 108(3) . .
F3 C3 F2 103(3) . .
F1 C3 C2 109(2) . .
F3 C3 C2 115(3) . .
F2 C3 C2 105(3) . .
N1 C4 N2 103(2) . .
N1 C4 Pd1 133(2) . .
N2 C4 Pd1 124(2) . .
C6 C5 N1 107(3) . .
C5 C6 N2 110(3) . .
N1 C7 C8 107(2) . .
N1 C7 C9 112(3) . .
C8 C7 C9 107(3) . .
N1 C7 C10 112(2) . .
C8 C7 C10 111(3) . .
C9 C7 C10 108(2) . .
N2 C11 C12 112(2) . .
C13 C12 N3 125(2) . .
C13 C12 C11 119(2) . .
N3 C12 C11 116(2) . .
C14 C13 C12 119(3) . .
C13 C14 C15 119(3) . .
C16 C15 C14 119(2) . .
C15 C16 N3 128(2) . .
N4 C17 C18 124(3) . .
N4 C17 C22 114(2) . .
C18 C17 C22 121(2) . .
C19 C18 C17 116(3) . .
C18 C19 C20 125(3) . .
C21 C20 C19 114(3) . .
N4 C21 C20 126(3) . .
N5 C22 C17 112.6(19) . .
C24 C23 N5 103(2) . .
C23 C24 N6 108(2) . .
N5 C25 N6 97.6(16) . .
N5 C25 Pd2 126.6(16) . .
N6 C25 Pd2 135.4(15) . .
C28 C26 C29 131(3) . .
C28 C26 N6 109(2) . .
C29 C26 N6 110(2) . .
C28 C26 C27 95(3) . .
C29 C26 C27 101(2) . .
N6 C26 C27 105(2) . .
O4 C31 O3 131(2) . .
O4 C31 C32 116(2) . .
O3 C31 C32 112(2) . .
F6 C32 F4 107(2) . .
F6 C32 F5 102.4(19) . .
F4 C32 F5 99.4(17) . .
F6 C32 C31 116(2) . .
F4 C32 C31 120(2) . .
F5 C32 C31 109(2) . .
C34 C33 N7 122(2) . .
C35 C34 C33 120(3) . .
C34 C35 C36 119(3) . .
C37 C36 C35 118(3) . .
N7 C37 C36 124(2) . .
N7 C37 C38 115.7(18) . .
C36 C37 C38 120(2) . .
N8 C38 C37 110.8(18) . .
C40 C39 N8 101(2) . .
C39 C40 N9 111(2) . .
N8 C41 N9 102.3(17) . .
N8 C41 Pd3 124.7(15) . .
N9 C41 Pd3 132.9(16) . .
N9 C42 C44 108(2) . .
N9 C42 C45 107(2) . .
C44 C42 C45 108(2) . .
N9 C42 C43 112.5(18) . .
C44 C42 C43 109(3) . .
C45 C42 C43 113(2) . .
O5 C47 O6 130.3(17) . .
O5 C47 C48 115.7(18) . .
O6 C47 C48 114(2) . .
F8 C48 F7 101.9(17) . .
F8 C48 F9 104.0(19) . .
F7 C48 F9 100.2(17) . .
F8 C48 C47 116(2) . .
F7 C48 C47 113(2) . .
F9 C48 C47 119(2) . .
N10 C49 C50 128(2) . .
C51 C50 C49 110(3) . .
C50 C51 C52 126(3) . .
C53 C52 C51 113(2) . .
N10 C53 C52 126(2) . .
N10 C53 C54 114(2) . .
C52 C53 C54 120(2) . .
N11 C54 C53 113.1(19) . .
C56 C55 N11 106(2) . .
C55 C56 N12 104.1(19) . .
N11 C57 N12 98.6(14) . .
N11 C57 Pd4 130.7(13) . .
N12 C57 Pd4 129.5(12) . .
N12 C58 C61 114(2) . .
N12 C58 C59 112(2) . .
C61 C58 C59 121(3) . .
N12 C58 C60 113(2) . .
C61 C58 C60 102(3) . .
C59 C58 C60 94(2) . .
O8 C63 O7 127(2) . .
O8 C63 C64 112(2) . .
O7 C63 C64 120(2) . .
F11 C64 F12 104(2) . .
F11 C64 F10 101(2) . .
F12 C64 F10 88(2) . .
F11 C64 C63 130(3) . .
F12 C64 C63 113(2) . .
F10 C64 C63 113(3) . .

loop_
_geom_bond_atom_site_label_1
_geom_bond_atom_site_label_2
_geom_bond_distance
_geom_bond_site_symmetry_2
O01 C02 1.36(6) .
O01 C03 1.41(12) 1_545
C01 C04 1.21(9) .
C01 C02 1.40(8) 2_666
C01 C03 2.00(12) 2_676
C02 C01 1.40(8) 2_666
C02 C03 2.03(13) 1_545
C03 C04 1.29(8) 2_676
C03 O01 1.41(12) 1_565
C03 C01 2.00(12) 2_676
C03 C02 2.03(13) 1_565
C04 C03 1.29(8) 2_676
O02 C05 1.06(6) .
O02 C08 1.13(7) .
C05 C08 1.84(9) .
C06 C05 1.45(7) 1_554
C06 C07 1.51(8) 2_775
C06 C08 1.99(8) 1_554
C07 C08 1.20(7) 2_776
C07 C06 1.51(8) 2_775
C08 C07 1.20(7) 2_776
C08 C06 1.99(8) 1_556
Pd1 C4 1.96(3) .
Pd1 C1 2.10(2) .
Pd1 N4 2.11(2) .
Pd1 O1 2.165(16) .
Pd2 C25 1.91(2) .
Pd2 C30 1.94(2) .
Pd2 N7 2.097(17) .
Pd2 O4 2.245(14) .
Pd3 C41 1.94(3) .
Pd3 C46 2.04(2) .
Pd3 N10 2.09(2) .
Pd3 O5 2.145(15) .
Pd4 C57 1.89(2) .
Pd4 N3 1.99(2) .
Pd4 C62 2.08(2) .
Pd4 O7 2.170(15) .
F1 C3 1.27(4) .
F2 C3 1.34(3) .
F3 C3 1.27(3) .
F4 C32 1.29(3) .
F5 C32 1.35(2) .
F6 C32 1.27(3) .
F7 C48 1.36(3) .
F8 C48 1.32(3) .
F9 C48 1.41(3) .
F10 C64 1.29(3) .
F10 F12 1.76(4) .
F11 C64 1.17(3) .
F12 C64 1.26(3) .
O1 C2 1.17(3) .
O2 C2 1.28(3) .
O3 C31 1.25(2) .
O4 C31 1.19(2) .
O5 C47 1.24(2) .
O6 C47 1.27(2) .
O7 C63 1.28(2) .
O8 C63 1.19(2) .
N1 C4 1.33(3) .
N1 C5 1.43(3) .
N1 C7 1.48(3) .
N2 C4 1.37(3) .
N2 C6 1.37(3) .
N2 C11 1.47(3) .
N3 C16 1.39(2) .
N3 C12 1.42(3) .
N4 C17 1.32(2) .
N4 C21 1.35(2) .
N5 C25 1.31(2) .
N5 C23 1.41(2) .
N5 C22 1.52(3) .
N6 C25 1.37(2) .
N6 C24 1.40(2) .
N6 C26 1.52(3) .
N7 C37 1.28(2) .
N7 C33 1.41(3) .
N8 C41 1.36(2) .
N8 C39 1.48(3) .
N8 C38 1.49(2) .
N9 C41 1.36(2) .
N9 C40 1.38(3) .
N9 C42 1.48(3) .
N10 C53 1.29(2) .
N10 C49 1.33(3) .
N11 C57 1.317(19) .
N11 C55 1.40(2) .
N11 C54 1.51(2) .
N12 C58 1.40(2) .
N12 C57 1.40(2) .
N12 C56 1.48(2) .
C2 C3 1.64(4) .
C5 C6 1.22(3) .
C7 C8 1.49(3) .
C7 C9 1.50(4) .
C7 C10 1.58(3) .
C11 C12 1.52(3) .
C12 C13 1.40(3) .
C13 C14 1.38(3) .
C14 C15 1.40(3) .
C15 C16 1.36(3) .
C17 C18 1.41(3) .
C17 C22 1.57(3) .
C18 C19 1.31(3) .
C19 C20 1.41(4) .
C20 C21 1.36(3) .
C23 C24 1.28(3) .
C26 C28 1.38(4) .
C26 C29 1.46(4) .
C26 C27 1.71(4) .
C31 C32 1.42(3) .
C33 C34 1.39(3) .
C34 C35 1.30(3) .
C35 C36 1.41(4) .
C36 C37 1.41(3) .
C37 C38 1.49(3) .
C39 C40 1.34(3) .
C42 C44 1.52(3) .
C42 C45 1.53(3) .
C42 C43 1.54(4) .
C47 C48 1.46(3) .
C49 C50 1.44(4) .
C50 C51 1.35(3) .
C51 C52 1.43(4) .
C52 C53 1.40(3) .
C53 C54 1.54(3) .
C55 C56 1.33(3) .
C58 C61 1.44(3) .
C58 C59 1.47(4) .
C58 C60 1.66(4) .
C63 C64 1.38(3) .
